data_4325312
loop_
_publ_author_name
'Charles J. Simmons'
'Horst Stratemeier'
'Michael A. Hitchman'
'Dirk Reinen'
'Vanessa M. Masters'
'Mark J. Riley'

_publ_contact_author_address
;Dr. Charles J. Simmons
Chemistry Department
University of Hawaii at Hilo
200 W. Kawili Street
Hilo, Hawaii 96720
;
_publ_contact_author_email ' simmonsc@hawaii.edu'
_publ_contact_author_fax 808-974-7693
_publ_contact_author_name 'Dr. Charles J. Simmons'
_publ_contact_author_phone '808-974-7317 '
_publ_section_title
;
 Temperature Dependence of the Crystal Structure and g-Values of
 trans-Diaquabis(methoxyacetato)Copper(II): Evidence for a Thermal
 Equilibrium Between Complexes with tetragonally Elongated and Compressed
 Geometries
;
_journal_name_full 'Inorganic Chemistry'
_journal_page_first 4900
_journal_page_last 4916
_journal_paper_doi 10.1021/ic200554f
_journal_volume 50
_journal_year 2011
_chemical_formula_moiety 'C6 H14 Cu O8 '
_chemical_formula_sum 'C6 H14 Cu O8'
_chemical_formula_weight 277.72
_space_group_IT_number 14
_symmetry_cell_setting monoclinic
_symmetry_Int_Tables_number 14
_symmetry_space_group_name_Hall '-P 2yn'
_symmetry_space_group_name_H-M 'P 1 21/n 1'
_cell_angle_alpha 90
_cell_angle_beta 96.977(2)
_cell_angle_gamma 90
_cell_formula_units_Z 2
_cell_length_a 6.9802(2)
_cell_length_b 10.2012(3)
_cell_length_c 7.2470(2)
_cell_measurement_reflns_used 4541
_cell_measurement_temperature 330
_cell_measurement_theta_max 35.65
_cell_measurement_theta_min 2.0
_cell_volume 512.21(3)
_computing_cell_refinement 'HKL Scalepack'
_computing_data_collection 'KappaCCD Server Software'
_computing_data_reduction 'HKL Denzo and Scalepack'
_computing_publication_material 'teXsan for Windows v. 1.06 MSC'
_computing_structure_refinement 'teXsan for Windows v. 1.06 MSC'
_computing_structure_solution
;
SIR92 (Altomare, et. al. 1994)
;
_diffrn_ambient_temperature 330
_diffrn_measured_fraction_theta_full 0.991
_diffrn_measured_fraction_theta_max 0.991
_diffrn_measurement_device 'Nonius CCD camera'
_diffrn_measurement_method '\f scans \w scans with \k offsets'
_diffrn_radiation_detector 'Nonius Kappa CCD'
_diffrn_radiation_monochromator graphite
_diffrn_radiation_source 'fine-focus sealed X-ray tube'
_diffrn_radiation_type 'Mo K\a'
_diffrn_radiation_wavelength 0.7107
_diffrn_reflns_av_R_equivalents 0.02197
_diffrn_reflns_av_sigmaI/netI 0.057
_diffrn_reflns_limit_h_max 11
_diffrn_reflns_limit_h_min -11
_diffrn_reflns_limit_k_max 16
_diffrn_reflns_limit_k_min -15
_diffrn_reflns_limit_l_max 11
_diffrn_reflns_limit_l_min -11
_diffrn_reflns_number 4541
_diffrn_reflns_theta_full 35.65
_diffrn_reflns_theta_max 35.65
_diffrn_reflns_theta_min 2.00
_diffrn_standards_decay_% 0.00
_diffrn_standards_interval_count 0
_diffrn_standards_number 0
_exptl_absorpt_coefficient_mu 2.154
_exptl_absorpt_correction_T_max 0.883
_exptl_absorpt_correction_T_min 0.783
_exptl_absorpt_correction_type multi-scan
_exptl_absorpt_process_details '(DENZO-SMN; Otwinowski & Minor, 1997)'
_exptl_crystal_colour blue
_exptl_crystal_density_diffrn 1.801
_exptl_crystal_description sphere
_exptl_crystal_F_000 286.00
_exptl_crystal_size_rad 0.30
_refine_diff_density_max 0.27
_refine_diff_density_min -0.26
_refine_ls_extinction_coef 0.0000062(3)
_refine_ls_extinction_expression 'equ(3) Acta Cryst.(1968) A24, p213.'
_refine_ls_extinction_method 'Zachariasen (1967)'
_refine_ls_goodness_of_fit_all 1.979
_refine_ls_goodness_of_fit_ref 1.980
_refine_ls_hydrogen_treatment refall
_refine_ls_matrix_type full
_refine_ls_number_constraints 0
_refine_ls_number_parameters 99
_refine_ls_number_reflns 1228
_refine_ls_number_restraints 0
_refine_ls_R_factor_all 0.0237
_refine_ls_R_factor_gt 0.0240
_refine_ls_shift/su_max 0.0400
_refine_ls_shift/su_mean 0.0064
_refine_ls_structure_factor_coef F
_refine_ls_weighting_details 'w = 1/[\s^2^(Fo)]'
_refine_ls_weighting_scheme sigma
_refine_ls_wR_factor_all 0.0250
_refine_ls_wR_factor_ref 0.0250
_reflns_number_gt 1228
_reflns_number_total 2463
_reflns_threshold_expression I>4.00\s(I)
_cod_data_source_file ic200554f_si_002_07.cif
_cod_data_source_block '_Template_texray.inf14'
_cod_original_cell_volume 512.21(2)
_cod_original_sg_symbol_H-M 'P 21/n '
_cod_original_formula_sum 'C6 H14 Cu O8 '
_cod_database_code 4325312

loop_
_symmetry_equiv_pos_as_xyz
'   +x,   +y,   +z'
1/2-x,1/2+y,1/2-z
'   -x,   -y,   -z'
1/2+x,1/2-y,1/2+z

loop_
_atom_site_label
_atom_site_fract_x
_atom_site_fract_y
_atom_site_fract_z
_atom_site_U_iso_or_equiv
_atom_site_occupancy
_atom_site_refinement_flags
_atom_site_adp_type
_atom_site_calc_flag
Cu(1) 0.0000 0.0000 0.0000 0.03543(6) 1.000 S Uani d
O(1) 0.18200(11) 0.10581(9) -0.11387(9) 0.0432(2) 1.000 . Uani d
O(2) 0.46809(11) 0.20270(9) -0.08364(11) 0.0444(2) 1.000 . Uani d
O(3) 0.21042(12) 0.03260(9) 0.23308(10) 0.0450(2) 1.000 . Uani d
O(4) -0.1445(1) 0.17899(11) 0.0696(1) 0.0554(3) 1.000 . Uani d
C(1) 0.3373(2) 0.14102(12) -0.01913(13) 0.0353(3) 1.000 . Uani d
C(2) 0.3707(2) 0.1055(1) 0.1855(2) 0.0387(3) 1.000 . Uani d
C(3) 0.2369(3) -0.0280(2) 0.4097(2) 0.0538(5) 1.000 . Uani d
H(2B) 0.382(2) 0.1863(12) 0.263(1) 0.053(4) 1.000 . Uiso d
H(2A) 0.494(2) 0.0476(13) 0.214(2) 0.047(3) 1.000 . Uiso d
H(3B) 0.348(2) -0.092(2) 0.414(2) 0.074(5) 1.000 . Uiso d
H(3C) 0.251(3) 0.034(2) 0.481(2) 0.087(7) 1.000 . Uiso d
H(3A) 0.124(2) -0.071(2) 0.411(2) 0.056(4) 1.000 . Uiso d
H(4A) -0.125(2) 0.212(2) 0.172(2) 0.081(6) 1.000 . Uiso d
H(4B) -0.253(2) 0.194(1) 0.029(2) 0.054(4) 1.000 . Uiso d

loop_
_atom_site_aniso_label
_atom_site_aniso_U_11
_atom_site_aniso_U_22
_atom_site_aniso_U_33
_atom_site_aniso_U_12
_atom_site_aniso_U_13
_atom_site_aniso_U_23
Cu(1) 0.02578(11) 0.0508(2) 0.02858(10) -0.00504(9) -0.00119(7) -0.00019(9)
O(1) 0.0325(4) 0.0624(6) 0.0338(4) -0.0081(4) 0.0009(3) 0.0044(4)
O(2) 0.0368(5) 0.0539(6) 0.0426(4) -0.0108(4) 0.0052(3) 0.0028(4)
O(3) 0.0367(5) 0.0637(6) 0.0335(4) -0.0095(4) 0.0000(3) 0.0079(4)
O(4) 0.0399(6) 0.0734(8) 0.0506(5) 0.0042(5) -0.0039(4) -0.0135(5)
C(1) 0.0344(6) 0.0373(7) 0.0343(5) 0.0026(5) 0.0050(5) -0.0035(5)
C(2) 0.0359(6) 0.0449(8) 0.0345(5) -0.0055(6) 0.0007(5) -0.0004(6)
C(3) 0.0599(10) 0.0619(11) 0.0395(7) -0.0078(9) 0.0059(7) 0.0095(7)

loop_
_atom_type_symbol
_atom_type_oxidation_number
_atom_type_number_in_cell
_atom_type_scat_dispersion_real
_atom_type_scat_dispersion_imag
_atom_type_scat_source
H 0 28 0.000 0.000
;International Tables for Crystallography
(1992, Vol. C, Table 6.1.1.2)
;
C 0 12 0.002 0.002
;International Tables for Crystallography
(1992, Vol. C, Table 6.1.1.2)
;
O 0 16 0.008 0.006
;International Tables for Crystallography
(1992, Vol. C, Table 6.1.1.2)
;
Cu 0 2 0.263 1.266
;International Tables for Crystallography
(1992, Vol. C, Tables 4.2.6.8 and 6.1.1.1)
;

loop_
_geom_angle_atom_site_label_1
_geom_angle_atom_site_label_2
_geom_angle_atom_site_label_3
_geom_angle
_geom_angle_site_symmetry_3
_geom_angle_publ_flag
? ? ? ? ? ?
O1 Cu1 O1 180.0(0) 3 no
O1 Cu1 O3 79.91(4) . no
O1 Cu1 O4 88.70(5) . no
O3 Cu1 O3 180.0(0) 3 no
O3 Cu1 O4 88.82(5) . no
O4 Cu1 O4 180.0(0) 3 no
Cu1 O1 C1 119.6(1) . no
Cu1 O3 C2 112.18(9) . no
Cu1 O3 C3 130.8(1) . no
C2 O3 C3 115.4(1) . no
Cu1 O4 H4A 122.8(15) . no
Cu1 O4 H4B 121.6(14) . no
H4A O4 H4B 108.0(19) . no
O1 C1 O2 124.0(1) . no
O1 C1 C2 118.9(1) . no
O2 C1 C2 117.1(1) . no
O3 C2 C1 109.3(1) . no
O3 C2 H2A 108.1(10) . no
O3 C2 H2B 108.0(9) . no
C1 C2 H2A 110.8(9) . no
C1 C2 H2B 110.3(9) . no
H2A C2 H2B 110.2(13) . no
O3 C3 H3A 101.9(11) . no
O3 C3 H3B 108.9(11) . no
O3 C3 H3C 103.4(19) . no
H3A C3 H3B 110.5(19) . no
H3A C3 H3C 114.2(22) . no
H3B C3 H3C 116.5(22) . no

loop_
_geom_bond_atom_site_label_1
_geom_bond_atom_site_label_2
_geom_bond_distance
_geom_bond_publ_flag
? ? ? ?
Cu1 O1 1.927(1) yes
Cu1 O3 2.126(1) yes
Cu1 O4 2.175(2) yes
O1 C1 1.263(2) no
O2 C1 1.246(2) no
O3 C2 1.420(2) no
O3 C3 1.414(2) no
O4 H4A 0.81(2) no
O4 H4B 0.79(2) no
C1 C2 1.517(2) no
C2 H2A 1.05(2) no
C2 H2B 1.00(2) no
C3 H3A 0.90(2) no
C3 H3B 1.01(2) no
C3 H3C 0.82(2) no

loop_
_geom_contact_atom_site_label_1
_geom_contact_atom_site_label_2
_geom_contact_distance
_geom_contact_site_symmetry_2
_geom_contact_publ_flag
O2 H4A 2.01(2) 4_554 no
O2 H4B 2.02(2) 1_655 no
